data_9012130
loop_
_publ_author_name
'Christensen, N.'
'Hansen, P.'
'Lehmann, M. S.'

_publ_section_title
;
 Isotope effects in the bonds of beta-CrOOH and beta-CrOOD
 Locality: synthetic
;
_journal_name_full 'Journal of Solid State Chemistry'
_journal_page_first 299
_journal_page_last 304
_journal_paper_doi 10.1016/0022-4596(76)90180-8
_journal_volume 19
_journal_year 1976
_chemical_formula_structural CrO(OD)
_chemical_formula_sum 'Cr D O2'
_chemical_name_mineral 'Guyanaite (deuterated)'
_space_group_IT_number 58
_symmetry_space_group_name_Hall '-P 2 2n'
_symmetry_space_group_name_H-M 'P n n m'
_cell_angle_alpha 90
_cell_angle_beta 90
_cell_angle_gamma 90
_cell_length_a 4.873
_cell_length_b 4.332
_cell_length_c 2.963
_cell_formula_units_Z 2
_cell_volume 62.548
_exptl_crystal_density_diffrn 4.567
_cod_original_formula_sum 'Cr O2 D'
_cod_database_code 9012130

loop_
_symmetry_equiv_pos_as_xyz
x,y,z
1/2+x,1/2-y,1/2+z
1/2-x,1/2+y,1/2-z
1/2-x,1/2+y,1/2+z
1/2+x,1/2-y,1/2-z
x,y,-z
-x,-y,z
-x,-y,-z

loop_
_atom_site_label
_atom_site_fract_x
_atom_site_fract_y
_atom_site_fract_z
_atom_site_occupancy
_atom_site_U_iso_or_equiv
Cr 0.00000 0.00000 0.00000 1.00000 0.00190
O1 0.34990 0.24210 0.00000 1.00000 0.00190
D 0.45620 0.04010 0.00000 0.50000 0.00190

_database_code_amcsd 0013340
